data_7116070
loop_
_publ_author_name
'Xiaoping Yang'
'Zongping Li'
'Shiqing Wang'
'Shaoming Huang'
'Desmond Schipper'
'Richard A. Jones'

_publ_section_title
;
 Self-assembly of NIR luminescent 30-metal drum-like and 12-metal
 rectangular d-f nanoclusters with long-chain Schiff base ligands
;
_journal_name_full Chem.Commun.
_journal_page_first 15569
_journal_paper_doi 10.1039/C4cc07174C
_journal_volume 50
_journal_year 2014
_chemical_formula_moiety '2(C84 H112 Br4 Yb4 N4 O52 Zn8), 4(C4 H10 O), C2 H7 O, 2(C2 H6 O), C4 H16 O6'
_chemical_formula_sum 'C194 H299 Br8 N8 O117 Yb8 Zn16'
_chemical_formula_weight 7684.93
_chemical_name_systematic
; 
 ? 
;
_space_group_IT_number 15
_symmetry_cell_setting monoclinic
_symmetry_space_group_name_Hall '-C 2yc'
_symmetry_space_group_name_H-M 'C 1 2/c 1'
_atom_sites_solution_hydrogens geom
_atom_sites_solution_primary direct
_atom_sites_solution_secondary difmap
_audit_creation_method SHELXL-97
_cell_angle_alpha 90.00
_cell_angle_beta 91.29(3)
_cell_angle_gamma 90.00
_cell_formula_units_Z 2
_cell_length_a 27.466(6)
_cell_length_b 16.258(3)
_cell_length_c 33.847(7)
_cell_measurement_reflns_used 12226
_cell_measurement_temperature 223(2)
_cell_measurement_theta_max 29.6210
_cell_measurement_theta_min 1.4536
_cell_volume 15110(5)
_computing_cell_refinement 'Collect software, Nonius B.V. 1998'
_computing_data_collection 'Collect software, Nonius B.V. 1998'
_computing_data_reduction
;
DENZO and Scalepack (Otwinoski and Minor, 1997)
;
_computing_molecular_graphics 'XP SHELXTL/PC, Siemens Analytical'
_computing_structure_refinement 'XL SHELXTL/PC, Siemens Analytical'
_computing_structure_solution
;

SIR97 - Altomare A., Burla M.C., Camalli M., Cascarano G.L., Giacovazzo C., 
Guagliardi A., Moliterni A.G.G., Polidori G.,Spagna R.
;
_diffrn_ambient_temperature 223(1)
_diffrn_detector_area_resol_mean 13.6612
_diffrn_measured_fraction_theta_full 0.966
_diffrn_measured_fraction_theta_max 0.966
_diffrn_measurement_device_type 'Mercury2 (2x2 bin mode)'
_diffrn_measurement_method dtprofit.ref
_diffrn_radiation_monochromator 'Graphite Monochromator'
_diffrn_radiation_source 'Sealed tube'
_diffrn_radiation_type MoK\a
_diffrn_radiation_wavelength 0.710747
_diffrn_reflns_av_R_equivalents 0.0519
_diffrn_reflns_av_sigmaI/netI 0.1014
_diffrn_reflns_limit_h_max 32
_diffrn_reflns_limit_h_min -25
_diffrn_reflns_limit_k_max 13
_diffrn_reflns_limit_k_min -19
_diffrn_reflns_limit_l_max 40
_diffrn_reflns_limit_l_min -34
_diffrn_reflns_number 21562
_diffrn_reflns_theta_full 25.00
_diffrn_reflns_theta_max 25.00
_diffrn_reflns_theta_min 1.46
_exptl_absorpt_coefficient_mu 4.830
_exptl_absorpt_correction_T_max 1.000000
_exptl_absorpt_correction_T_min 0.459343
_exptl_absorpt_correction_type multi-scan
_exptl_absorpt_process_details 'DENZO and Scalepack (Otwinoski and Minor, 1997)'
_exptl_crystal_colour Yellow
_exptl_crystal_density_diffrn 1.689
_exptl_crystal_density_method 'not measured'
_exptl_crystal_description Block
_exptl_crystal_F_000 7550
_exptl_crystal_size_max 0.22
_exptl_crystal_size_mid 0.18
_exptl_crystal_size_min 0.10
_refine_diff_density_max 2.602
_refine_diff_density_min -2.129
_refine_diff_density_rms 0.274
_refine_ls_extinction_method none
_refine_ls_goodness_of_fit_ref 1.058
_refine_ls_hydrogen_treatment constr
_refine_ls_matrix_type full
_refine_ls_number_parameters 816
_refine_ls_number_reflns 12847
_refine_ls_number_restraints 552
_refine_ls_restrained_S_all 1.048
_refine_ls_R_factor_all 0.1025
_refine_ls_R_factor_gt 0.0815
_refine_ls_shift/su_max 0.003
_refine_ls_shift/su_mean 0.000
_refine_ls_structure_factor_coef Fsqd
_refine_ls_weighting_details 'calc w=1/[\s^2^(Fo^2^)+(0.1485P)^2^+99.7154P] where P=(Fo^2^+2Fc^2^)/3'
_refine_ls_weighting_scheme calc
_refine_ls_wR_factor_gt 0.2377
_refine_ls_wR_factor_ref 0.2616
_reflns_number_gt 8303
_reflns_number_total 12847
_reflns_threshold_expression >2sigma(I)
_cod_data_source_file c4cc07174c2.cif
_cod_data_source_block cluster-2
_cod_original_cell_volume 15111(5)
_cod_original_sg_symbol_Hall -C2yc
_cod_original_sg_symbol_H-M C2/c
_cod_database_code 7116070

loop_
_symmetry_equiv_pos_as_xyz
'x, y, z'
'-x, y, -z+1/2'
'x+1/2, y+1/2, z'
'-x+1/2, y+1/2, -z+1/2'
'-x, -y, -z'
'x, -y, z-1/2'
'-x+1/2, -y+1/2, -z'
'x+1/2, -y+1/2, z-1/2'

loop_
_atom_site_label
_atom_site_type_symbol
_atom_site_fract_x
_atom_site_fract_y
_atom_site_fract_z
_atom_site_U_iso_or_equiv
_atom_site_adp_type
_atom_site_occupancy
_atom_site_symmetry_multiplicity
_atom_site_calc_flag
_atom_site_refinement_flags
Yb1 Yb 0.68308(2) 0.04530(4) 0.573323(17) 0.0398(2) Uani 1 1 d U
Yb2 Yb 0.77884(2) 0.02644(4) 0.670311(17) 0.0392(2) Uani 1 1 d U
Zn1 Zn 0.55063(6) 0.03023(12) 0.58323(5) 0.0475(5) Uani 1 1 d U
Zn2 Zn 0.77529(6) -0.12322(10) 0.58847(4) 0.0388(4) Uani 1 1 d U
Zn3 Zn 0.75042(6) 0.22229(9) 0.61402(4) 0.0308(4) Uani 1 1 d U
Zn4 Zn 0.72984(5) 0.02878(9) 0.76958(4) 0.0303(4) Uani 1 1 d U
N1 N 0.4943(5) 0.0673(10) 0.5507(4) 0.070(4) Uani 1 1 d DU
N2 N 0.7511(4) -0.0199(6) 0.8219(3) 0.031(2) Uani 1 1 d U
Br1 Br 0.56207(7) 0.24822(13) 0.39260(5) 0.0726(6) Uani 1 1 d U
Br2 Br 0.97452(5) -0.14146(10) 0.81359(5) 0.0505(4) Uani 1 1 d U
O1 O 0.6707(3) 0.0866(5) 0.4977(2) 0.0290(19) Uani 1 1 d U
O2 O 0.5983(3) 0.0599(6) 0.5436(2) 0.036(2) Uani 1 1 d U
O3 O 0.8702(3) 0.0112(5) 0.7032(2) 0.0307(19) Uani 1 1 d U
O4 O 0.7919(3) 0.0070(5) 0.7435(2) 0.0257(17) Uani 1 1 d U
O5 O 0.7327(3) -0.0485(5) 0.6160(2) 0.0260(18) Uani 1 1 d U
H5B H 0.7092 -0.0835 0.6295 0.039 Uiso 1 1 calc R
O6 O 0.7273(3) 0.1147(5) 0.6289(2) 0.0228(17) Uani 1 1 d U
H6A H 0.7008 0.1283 0.6467 0.034 Uiso 1 1 calc R
O7 O 0.7029(3) -0.0398(6) 0.6927(3) 0.038(2) Uani 1 1 d U
O8 O 0.6702(3) -0.0246(6) 0.7520(3) 0.038(2) Uani 1 1 d U
O9 O 0.5514(4) 0.0897(8) 0.6340(3) 0.070(3) Uani 1 1 d U
O10 O 0.6304(3) 0.0836(6) 0.6294(3) 0.041(2) Uani 1 1 d U
O11 O 0.7872(3) 0.2210(6) 0.5656(2) 0.036(2) Uani 1 1 d U
O12 O 0.7600(3) 0.0947(5) 0.5483(2) 0.0263(18) Uani 1 1 d U
O13 O 0.8285(4) -0.0603(6) 0.5612(3) 0.050(3) Uani 1 1 d U
O14 O 0.8342(3) 0.0105(6) 0.6162(2) 0.036(2) Uani 1 1 d U
O15 O 0.7369(4) -0.1846(7) 0.5491(3) 0.055(3) Uani 1 1 d U
O16 O 0.7075(4) -0.0649(5) 0.5300(3) 0.040(2) Uani 1 1 d U
O17 O 0.6906(3) 0.2919(5) 0.6087(2) 0.036(2) Uani 1 1 d U
O18 O 0.6682(3) 0.1932(5) 0.5663(2) 0.033(2) Uani 1 1 d U
O19 O 0.8247(3) 0.1562(6) 0.6682(3) 0.042(2) Uani 1 1 d U
O20 O 0.7931(4) 0.2777(6) 0.6520(3) 0.043(2) Uani 1 1 d U
O21 O 0.8137(3) -0.1975(6) 0.6228(3) 0.044(2) Uani 1 1 d U
O22 O 0.8039(3) -0.1172(5) 0.6749(2) 0.033(2) Uani 1 1 d U
O23 O 0.7338(3) 0.1326(5) 0.7094(2) 0.038(2) Uani 1 1 d U
O24 O 0.7173(3) 0.1477(5) 0.7728(2) 0.038(2) Uani 1 1 d U
O25 O 0.6347(3) -0.0794(6) 0.5902(3) 0.041(2) Uani 1 1 d U
O26 O 0.5541(4) -0.0882(7) 0.5893(3) 0.063(3) Uani 1 1 d U
C1 C 0.7070(5) 0.0828(9) 0.4683(4) 0.038(3) Uani 1 1 d U
H1A H 0.6930 0.0604 0.4444 0.058 Uiso 1 1 calc R
H1B H 0.7333 0.0483 0.4774 0.058 Uiso 1 1 calc R
H1C H 0.7191 0.1371 0.4633 0.058 Uiso 1 1 calc R
C2 C 0.6264(5) 0.1195(8) 0.4846(4) 0.034(3) Uani 1 1 d U
C3 C 0.6192(5) 0.1640(9) 0.4507(4) 0.040(3) Uani 1 1 d U
H3A H 0.6451 0.1783 0.4349 0.048 Uiso 1 1 calc R
C4 C 0.5720(6) 0.1873(10) 0.4405(4) 0.048(4) Uani 1 1 d U
C5 C 0.5334(5) 0.1712(9) 0.4637(4) 0.046(4) Uani 1 1 d U
H5A H 0.5023 0.1882 0.4558 0.056 Uiso 1 1 calc R
C6 C 0.5404(5) 0.1290(9) 0.4993(4) 0.042(3) Uani 1 1 d U
C7 C 0.5870(5) 0.1010(8) 0.5117(4) 0.036(3) Uani 1 1 d U
C8 C 0.4963(6) 0.1089(11) 0.5213(6) 0.066(5) Uani 1 1 d U
H8A H 0.4671 0.1303 0.5114 0.079 Uiso 1 1 calc R
C9 C 0.4411(7) 0.0496(12) 0.5689(5) 0.075(5) Uani 1 1 d DU
H9A H 0.4164 0.0690 0.5503 0.090 Uiso 1 1 calc R
H9B H 0.4371 -0.0094 0.5716 0.090 Uiso 1 1 calc R
C10 C 0.4320(10) 0.090(2) 0.6100(7) 0.186(15) Uani 1 1 d DU
H10A H 0.4557 0.0700 0.6288 0.279 Uiso 1 1 d R
H10B H 0.4350 0.1489 0.6078 0.279 Uiso 1 1 d R
C11 C 0.9133(5) 0.0293(9) 0.6828(4) 0.045(4) Uani 1 1 d U
H11A H 0.9348 0.0611 0.6996 0.067 Uiso 1 1 calc R
H11B H 0.9053 0.0602 0.6594 0.067 Uiso 1 1 calc R
H11E H 0.9291 -0.0210 0.6756 0.067 Uiso 1 1 calc R
C12 C 0.8748(4) -0.0248(7) 0.7396(3) 0.026(3) Uani 1 1 d U
C13 C 0.9172(5) -0.0604(8) 0.7544(4) 0.033(3) Uani 1 1 d U
H13A H 0.9452 -0.0629 0.7395 0.039 Uiso 1 1 calc R
C14 C 0.9158(5) -0.0923(8) 0.7924(4) 0.037(3) Uani 1 1 d U
C15 C 0.8750(5) -0.0910(8) 0.8151(4) 0.033(3) Uani 1 1 d U
H15A H 0.8756 -0.1146 0.8401 0.039 Uiso 1 1 calc R
C16 C 0.8326(4) -0.0539(7) 0.8003(3) 0.026(3) Uani 1 1 d U
C17 C 0.8304(4) -0.0243(7) 0.7612(3) 0.027(3) Uani 1 1 d U
C18 C 0.7919(5) -0.0505(7) 0.8277(4) 0.032(3) Uani 1 1 d U
H18A H 0.7974 -0.0742 0.8524 0.038 Uiso 1 1 calc R
C19 C 0.7141(5) -0.0218(8) 0.8539(4) 0.038(3) Uani 1 1 d U
H19A H 0.6862 -0.0542 0.8454 0.046 Uiso 1 1 calc R
H19B H 0.7282 -0.0468 0.8775 0.046 Uiso 1 1 calc R
C20 C 0.6986(6) 0.0640(10) 0.8626(5) 0.052(4) Uani 1 1 d U
H20A H 0.6905 0.0910 0.8377 0.062 Uiso 1 1 calc R
H20B H 0.7262 0.0930 0.8744 0.062 Uiso 1 1 calc R
C21 C 0.6547(6) 0.0733(12) 0.8903(5) 0.064(5) Uani 1 1 d U
H21A H 0.6444 0.1303 0.8910 0.077 Uiso 1 1 calc R
H21B H 0.6642 0.0569 0.9169 0.077 Uiso 1 1 calc R
C22 C 0.6107(10) 0.0168(18) 0.8745(9) 0.124(9) Uani 1 1 d U
H22B H 0.6084 -0.0353 0.8882 0.185 Uiso 1 1 calc R
H22C H 0.6105 0.0087 0.8461 0.185 Uiso 1 1 calc R
C23 C 0.6204(5) -0.0813(10) 0.7012(4) 0.051(4) Uani 1 1 d U
H23A H 0.6225 -0.0953 0.6738 0.077 Uiso 1 1 calc R
H23B H 0.5951 -0.0414 0.7046 0.077 Uiso 1 1 calc R
H23C H 0.6132 -0.1298 0.7162 0.077 Uiso 1 1 calc R
C24 C 0.6682(5) -0.0459(8) 0.7156(4) 0.033(3) Uani 1 1 d U
C25 C 0.6002(7) -0.2148(10) 0.5913(6) 0.071(5) Uani 1 1 d U
H25A H 0.6330 -0.2323 0.5866 0.106 Uiso 1 1 calc R
H25B H 0.5788 -0.2369 0.5711 0.106 Uiso 1 1 calc R
H25C H 0.5904 -0.2343 0.6167 0.106 Uiso 1 1 calc R
C26 C 0.5978(6) -0.1204(10) 0.5904(5) 0.054(4) Uani 1 1 d U
C27 C 0.5981(6) 0.1497(12) 0.6858(5) 0.070(5) Uani 1 1 d U
H27A H 0.6318 0.1573 0.6930 0.105 Uiso 1 1 calc R
H27B H 0.5825 0.1184 0.7060 0.105 Uiso 1 1 calc R
H27C H 0.5825 0.2023 0.6832 0.105 Uiso 1 1 calc R
C28 C 0.5941(6) 0.1035(11) 0.6465(5) 0.055(4) Uani 1 1 d U
C29 C 0.6785(6) -0.1808(10) 0.4965(5) 0.058(4) Uani 1 1 d U
H29A H 0.6828 -0.2394 0.4973 0.088 Uiso 1 1 calc R
H29B H 0.6878 -0.1603 0.4712 0.088 Uiso 1 1 calc R
H29C H 0.6449 -0.1677 0.5007 0.088 Uiso 1 1 calc R
C30 C 0.7097(6) -0.1414(10) 0.5285(5) 0.052(4) Uani 1 1 d U
C31 C 0.8557(6) 0.2716(10) 0.7010(5) 0.056(4) Uani 1 1 d U
H31A H 0.8759 0.2310 0.7138 0.084 Uiso 1 1 calc R
H31B H 0.8369 0.2998 0.7204 0.084 Uiso 1 1 calc R
H31C H 0.8758 0.3104 0.6876 0.084 Uiso 1 1 calc R
C32 C 0.8226(5) 0.2312(9) 0.6722(4) 0.043(3) Uani 1 1 d U
C33 C 0.8891(7) 0.0342(11) 0.5663(5) 0.065(5) Uani 1 1 d U
H33A H 0.9011 0.0742 0.5850 0.097 Uiso 1 1 calc R
H33B H 0.8800 0.0613 0.5420 0.097 Uiso 1 1 calc R
H33C H 0.9141 -0.0055 0.5614 0.097 Uiso 1 1 calc R
C34 C 0.8473(5) -0.0066(9) 0.5820(4) 0.040(3) Uani 1 1 d U
C35 C 0.7170(6) 0.2700(9) 0.7333(4) 0.052(4) Uani 1 1 d U
H35A H 0.7095 0.2942 0.7583 0.078 Uiso 1 1 calc R
H35B H 0.6911 0.2811 0.7146 0.078 Uiso 1 1 calc R
H35C H 0.7468 0.2930 0.7240 0.078 Uiso 1 1 calc R
C36 C 0.7230(5) 0.1762(9) 0.7383(4) 0.037(3) Uani 1 1 d U
C37 C 0.8625(5) -0.2277(8) 0.6793(4) 0.041(3) Uani 1 1 d U
H37A H 0.8683 -0.2062 0.7054 0.061 Uiso 1 1 calc R
H37B H 0.8924 -0.2275 0.6651 0.061 Uiso 1 1 calc R
H37C H 0.8505 -0.2830 0.6810 0.061 Uiso 1 1 calc R
C38 C 0.8252(5) -0.1748(8) 0.6577(4) 0.034(3) Uani 1 1 d U
C39 C 0.6103(5) 0.2957(10) 0.5801(4) 0.049(4) Uani 1 1 d U
H39A H 0.5906 0.2632 0.5622 0.074 Uiso 1 1 calc R
H39B H 0.6136 0.3502 0.5696 0.074 Uiso 1 1 calc R
H39C H 0.5950 0.2982 0.6052 0.074 Uiso 1 1 calc R
C40 C 0.6599(5) 0.2569(8) 0.5850(4) 0.034(3) Uani 1 1 d U
C41 C 0.8175(5) 0.1619(9) 0.5066(4) 0.042(3) Uani 1 1 d U
H41A H 0.8142 0.1125 0.4912 0.063 Uiso 1 1 calc R
H41B H 0.8508 0.1684 0.5152 0.063 Uiso 1 1 calc R
H41C H 0.8078 0.2083 0.4907 0.063 Uiso 1 1 calc R
C42 C 0.7849(5) 0.1563(9) 0.5427(4) 0.035(3) Uani 1 1 d U
O27 O 0.6228(4) -0.2925(7) 0.6855(4) 0.072(3) Uani 1 1 d U
O28 O 0.5000 -0.079(3) 0.7500 0.098(13) Uani 0.50 2 d SPU
H28A H 0.4831 -0.0805 0.7709 0.118 Uiso 0.25 1 d PR
O31 O 0.9539(17) -0.040(3) 0.3941(14) 0.152(16) Uani 0.50 1 d PU
C43 C 0.5385(7) -0.3177(15) 0.7000(8) 0.110(8) Uani 1 1 d DU
H43A H 0.5167 -0.3575 0.7108 0.165 Uiso 1 1 calc R
H43B H 0.5295 -0.3073 0.6729 0.165 Uiso 1 1 calc R
H43C H 0.5367 -0.2675 0.7148 0.165 Uiso 1 1 calc R
C44 C 0.5907(6) -0.3510(13) 0.7024(7) 0.082(6) Uani 1 1 d DU
H44A H 0.6002 -0.3610 0.7298 0.098 Uiso 1 1 calc R
H44B H 0.5926 -0.4027 0.6882 0.098 Uiso 1 1 calc R
C45 C 0.6734(6) -0.3232(12) 0.6835(6) 0.071(5) Uani 1 1 d U
H45A H 0.6741 -0.3732 0.6678 0.086 Uiso 1 1 calc R
H45B H 0.6858 -0.3358 0.7098 0.086 Uiso 1 1 calc R
C46 C 0.7049(7) -0.2584(11) 0.6649(5) 0.067(5) Uani 1 1 d U
H46A H 0.7371 -0.2799 0.6615 0.101 Uiso 1 1 calc R
H46B H 0.7065 -0.2109 0.6817 0.101 Uiso 1 1 calc R
H46C H 0.6911 -0.2432 0.6396 0.101 Uiso 1 1 calc R
C48 C 0.486(3) -0.061(4) 0.716(2) 0.18(3) Uani 0.50 1 d PU
H48A H 0.4970 -0.0063 0.7099 0.272 Uiso 0.50 1 calc PR
H48B H 0.4509 -0.0618 0.7151 0.272 Uiso 0.50 1 calc PR
H48C H 0.4985 -0.0994 0.6979 0.272 Uiso 0.50 1 calc PR
O29 O 0.8122(10) -0.0766(18) 0.4557(9) 0.209(11) Uani 1 1 d DU
H29F H 0.8169 -0.0494 0.4357 0.313 Uiso 1 1 calc R
C47 C 0.8511(16) -0.061(3) 0.4844(14) 0.28(3) Uani 1 1 d DU
H47A H 0.8729 -0.0205 0.4742 0.420 Uiso 1 1 calc R
H47B H 0.8687 -0.1112 0.4895 0.420 Uiso 1 1 calc R
H47C H 0.8375 -0.0413 0.5085 0.420 Uiso 1 1 calc R
O30 O 0.9489(13) -0.174(2) 0.5871(11) 0.122(12) Uani 0.50 1 d PDU
H30A H 0.9266 -0.1804 0.6025 0.183 Uiso 0.50 1 calc PR
C49 C 0.963(3) -0.165(5) 0.514(2) 0.21(3) Uani 0.50 1 d PDU
H49A H 0.9484 -0.1794 0.4890 0.309 Uiso 0.50 1 calc PR
H49B H 0.9960 -0.1864 0.5152 0.309 Uiso 0.50 1 calc PR
H49C H 0.9646 -0.1060 0.5163 0.309 Uiso 0.50 1 calc PR
C50 C 0.933(3) -0.201(6) 0.5480(14) 0.28(5) Uani 0.50 1 d PDU
H50A H 0.8995 -0.1866 0.5437 0.339 Uiso 0.50 1 calc PR
H50B H 0.9357 -0.2608 0.5470 0.339 Uiso 0.50 1 calc PR

loop_
_atom_site_aniso_label
_atom_site_aniso_U_11
_atom_site_aniso_U_22
_atom_site_aniso_U_33
_atom_site_aniso_U_23
_atom_site_aniso_U_13
_atom_site_aniso_U_12
Yb1 0.0472(4) 0.0401(4) 0.0326(3) -0.0003(3) 0.0078(3) -0.0019(3)
Yb2 0.0445(4) 0.0413(5) 0.0322(4) 0.0009(3) 0.0105(3) 0.0013(3)
Zn1 0.0314(10) 0.0647(13) 0.0466(10) 0.0181(9) 0.0065(7) -0.0058(8)
Zn2 0.0496(10) 0.0345(10) 0.0326(8) -0.0096(7) 0.0053(6) 0.0122(7)
Zn3 0.0469(10) 0.0242(8) 0.0214(7) -0.0009(6) 0.0035(6) -0.0056(6)
Zn4 0.0353(9) 0.0343(9) 0.0218(7) 0.0029(6) 0.0127(6) 0.0066(6)
N1 0.055(7) 0.078(8) 0.076(8) 0.016(7) 0.003(6) 0.000(6)
N2 0.037(6) 0.033(5) 0.023(5) 0.002(4) 0.009(4) 0.005(4)
Br1 0.0685(13) 0.0872(14) 0.0612(11) 0.0410(10) -0.0202(9) -0.0147(10)
Br2 0.0356(9) 0.0550(10) 0.0608(9) 0.0213(8) -0.0029(6) 0.0033(7)
O1 0.026(4) 0.031(5) 0.030(4) 0.002(3) 0.001(3) -0.002(3)
O2 0.037(5) 0.039(5) 0.031(4) 0.005(4) 0.007(3) 0.007(4)
O3 0.023(4) 0.039(5) 0.030(4) 0.008(4) 0.010(3) 0.004(4)
O4 0.030(4) 0.023(4) 0.025(4) 0.002(3) 0.009(3) 0.005(3)
O5 0.032(4) 0.022(4) 0.024(4) 0.004(3) 0.001(3) 0.001(3)
O6 0.028(4) 0.025(4) 0.016(3) -0.001(3) 0.008(3) 0.002(3)
O7 0.035(5) 0.045(5) 0.032(4) 0.006(4) 0.006(4) -0.003(4)
O8 0.034(5) 0.052(5) 0.030(4) 0.001(4) 0.014(3) -0.006(4)
O9 0.053(6) 0.097(7) 0.061(6) -0.002(6) 0.006(5) 0.000(6)
O10 0.045(5) 0.047(5) 0.031(4) 0.002(4) 0.012(4) 0.008(4)
O11 0.040(5) 0.041(5) 0.026(4) 0.001(4) 0.004(3) -0.010(4)
O12 0.035(4) 0.024(4) 0.020(4) 0.005(3) 0.004(3) -0.002(3)
O13 0.065(6) 0.047(6) 0.038(5) 0.000(4) 0.020(4) 0.005(5)
O14 0.041(5) 0.041(5) 0.027(4) 0.001(4) 0.012(3) 0.006(4)
O15 0.071(6) 0.050(6) 0.046(5) -0.011(5) -0.006(5) 0.015(5)
O16 0.060(6) 0.022(5) 0.039(5) -0.014(4) 0.007(4) -0.001(4)
O17 0.045(5) 0.030(5) 0.035(4) -0.010(4) 0.007(4) 0.003(4)
O18 0.048(5) 0.023(4) 0.027(4) -0.004(3) 0.002(3) 0.001(4)
O19 0.037(5) 0.038(5) 0.050(5) 0.001(4) -0.001(4) -0.008(4)
O20 0.052(5) 0.038(5) 0.038(5) 0.002(4) -0.001(4) -0.005(4)
O21 0.052(5) 0.042(5) 0.039(5) 0.000(4) 0.009(4) 0.012(4)
O22 0.049(5) 0.025(4) 0.024(4) 0.003(3) 0.010(3) 0.004(4)
O23 0.057(5) 0.035(5) 0.023(4) 0.000(4) 0.008(4) 0.013(4)
O24 0.059(5) 0.028(5) 0.027(4) 0.005(4) 0.010(4) 0.010(4)
O25 0.044(5) 0.031(5) 0.049(5) 0.012(4) -0.002(4) -0.014(4)
O26 0.052(6) 0.066(6) 0.073(6) 0.021(5) 0.006(5) -0.016(5)
C1 0.047(7) 0.043(7) 0.026(5) -0.005(5) 0.008(5) 0.001(5)
C2 0.037(6) 0.036(6) 0.029(5) 0.000(5) -0.004(5) -0.002(5)
C3 0.045(7) 0.044(7) 0.033(6) 0.008(5) 0.003(5) -0.012(5)
C4 0.053(7) 0.051(7) 0.039(6) 0.015(6) -0.019(5) -0.007(6)
C5 0.039(7) 0.050(7) 0.049(7) 0.011(6) -0.007(5) 0.001(6)
C6 0.040(7) 0.040(7) 0.048(7) 0.008(6) -0.006(5) -0.003(5)
C7 0.032(6) 0.038(7) 0.040(6) 0.003(5) 0.001(5) -0.007(5)
C8 0.049(8) 0.070(8) 0.080(8) 0.020(7) 0.011(7) 0.016(7)
C9 0.064(9) 0.084(9) 0.077(9) 0.017(8) 0.008(7) 0.003(7)
C10 0.183(17) 0.191(17) 0.183(17) -0.011(10) 0.001(10) 0.000(10)
C11 0.038(7) 0.049(7) 0.047(7) 0.009(6) 0.014(5) 0.000(5)
C12 0.018(5) 0.030(6) 0.031(5) 0.004(5) -0.001(4) 0.001(4)
C13 0.024(6) 0.032(6) 0.041(6) 0.001(5) 0.008(4) -0.005(5)
C14 0.037(6) 0.031(6) 0.041(6) -0.002(5) -0.005(5) -0.007(5)
C15 0.040(6) 0.027(6) 0.031(5) -0.001(5) -0.003(5) -0.003(5)
C16 0.029(6) 0.024(6) 0.026(5) 0.000(4) 0.006(4) 0.002(4)
C17 0.033(6) 0.026(6) 0.023(5) -0.003(4) 0.005(4) 0.002(5)
C18 0.042(7) 0.023(6) 0.032(6) 0.002(5) 0.005(5) 0.006(5)
C19 0.043(7) 0.041(7) 0.031(6) 0.008(5) 0.012(5) 0.004(5)
C20 0.058(7) 0.055(8) 0.044(7) 0.003(6) 0.017(6) 0.013(6)
C21 0.071(8) 0.069(8) 0.053(7) 0.006(7) 0.012(6) 0.013(7)
C22 0.123(12) 0.139(12) 0.110(12) -0.005(9) 0.012(9) 0.009(9)
C23 0.056(7) 0.052(7) 0.046(7) 0.005(6) 0.001(6) -0.001(6)
C24 0.027(6) 0.034(6) 0.037(6) 0.011(5) 0.003(5) 0.002(5)
C25 0.079(9) 0.054(8) 0.078(9) 0.017(7) -0.023(7) -0.006(7)
C26 0.059(8) 0.051(8) 0.051(7) 0.009(6) -0.017(6) -0.007(6)
C27 0.066(8) 0.081(9) 0.062(8) -0.018(7) 0.012(7) 0.023(7)
C28 0.044(7) 0.063(8) 0.057(7) -0.001(6) 0.007(6) 0.005(6)
C29 0.066(8) 0.049(8) 0.059(7) -0.018(6) -0.021(6) 0.003(6)
C30 0.060(8) 0.052(8) 0.044(7) -0.011(6) 0.008(6) 0.006(6)
C31 0.061(8) 0.054(8) 0.052(7) -0.001(6) -0.016(6) -0.001(6)
C32 0.041(7) 0.040(7) 0.049(7) 0.003(6) 0.005(5) -0.003(6)
C33 0.071(8) 0.071(9) 0.052(7) 0.011(7) 0.021(6) 0.006(7)
C34 0.039(6) 0.043(7) 0.039(6) 0.009(6) 0.010(5) 0.008(6)
C35 0.074(8) 0.040(7) 0.043(7) 0.003(6) 0.016(6) 0.015(6)
C36 0.041(6) 0.039(7) 0.031(6) -0.002(5) 0.004(5) 0.008(5)
C37 0.039(7) 0.035(6) 0.049(7) 0.003(5) 0.007(5) 0.013(5)
C38 0.031(6) 0.033(6) 0.040(6) 0.002(5) 0.006(5) 0.000(5)
C39 0.048(7) 0.050(7) 0.050(7) -0.003(6) 0.001(6) 0.011(6)
C40 0.041(6) 0.031(6) 0.030(6) 0.003(5) 0.014(5) 0.005(5)
C41 0.043(7) 0.046(7) 0.038(6) 0.002(5) 0.017(5) -0.014(5)
C42 0.039(6) 0.040(7) 0.027(5) 0.008(5) 0.005(5) -0.004(5)
O27 0.068(7) 0.058(6) 0.090(7) 0.017(6) 0.004(6) -0.003(5)
O28 0.094(15) 0.099(16) 0.102(16) 0.000 0.008(10) 0.000
O31 0.156(18) 0.148(18) 0.152(18) 0.002(10) 0.001(10) -0.002(10)
C43 0.101(11) 0.111(11) 0.119(11) 0.003(9) 0.011(9) -0.005(8)
C44 0.080(9) 0.077(9) 0.088(9) 0.006(8) -0.007(8) 0.000(8)
C45 0.067(9) 0.065(9) 0.083(9) 0.008(7) 0.004(7) 0.008(7)
C46 0.065(8) 0.073(9) 0.065(8) -0.003(7) -0.007(7) -0.012(7)
C48 0.18(3) 0.19(3) 0.18(3) 0.001(10) 0.008(10) -0.003(10)
O29 0.202(14) 0.211(14) 0.213(14) 0.000(9) 0.008(9) 0.021(9)
C47 0.28(3) 0.28(3) 0.28(3) 0.000(10) 0.010(10) -0.007(10)
O30 0.125(14) 0.115(14) 0.126(14) 0.005(9) -0.009(9) 0.002(9)
C49 0.21(4) 0.21(4) 0.21(4) -0.001(10) 0.014(10) 0.009(10)
C50 0.28(5) 0.28(5) 0.28(5) 0.001(10) 0.004(10) 0.002(10)

loop_
_atom_type_symbol
_atom_type_description
_atom_type_scat_dispersion_real
_atom_type_scat_dispersion_imag
_atom_type_scat_source
C C 0.0033 0.0016 'International Tables Vol C Tables 4.2.6.8 and 6.1.1.4'
H H 0.0000 0.0000 'International Tables Vol C Tables 4.2.6.8 and 6.1.1.4'
N N 0.0061 0.0033 'International Tables Vol C Tables 4.2.6.8 and 6.1.1.4'
O O 0.0106 0.0060 'International Tables Vol C Tables 4.2.6.8 and 6.1.1.4'
Zn Zn 0.2839 1.4301 'International Tables Vol C Tables 4.2.6.8 and 6.1.1.4'
Br Br -0.2901 2.4595 'International Tables Vol C Tables 4.2.6.8 and 6.1.1.4'
Yb Yb -0.3850 5.5486 'International Tables Vol C Tables 4.2.6.8 and 6.1.1.4'

loop_
_geom_angle_atom_site_label_1
_geom_angle_atom_site_label_2
_geom_angle_atom_site_label_3
_geom_angle
_geom_angle_site_symmetry_1
_geom_angle_site_symmetry_3
O16 Yb1 O12 77.2(3) . .
O16 Yb1 O18 135.7(3) . .
O12 Yb1 O18 77.7(3) . .
O16 Yb1 O5 75.1(3) . .
O12 Yb1 O5 86.3(3) . .
O18 Yb1 O5 138.3(3) . .
O16 Yb1 O6 131.1(3) . .
O12 Yb1 O6 72.6(2) . .
O18 Yb1 O6 72.9(3) . .
O5 Yb1 O6 65.6(3) . .
O16 Yb1 O10 145.1(3) . .
O12 Yb1 O10 135.0(3) . .
O18 Yb1 O10 74.3(3) . .
O5 Yb1 O10 91.7(3) . .
O6 Yb1 O10 65.9(3) . .
O16 Yb1 O25 72.2(3) . .
O12 Yb1 O25 145.0(3) . .
O18 Yb1 O25 136.9(3) . .
O5 Yb1 O25 69.9(3) . .
O6 Yb1 O25 116.6(3) . .
O10 Yb1 O25 73.0(3) . .
O16 Yb1 O2 95.4(3) . .
O12 Yb1 O2 129.1(3) . .
O18 Yb1 O2 73.7(3) . .
O5 Yb1 O2 141.0(3) . .
O6 Yb1 O2 133.5(3) . .
O10 Yb1 O2 74.6(3) . .
O25 Yb1 O2 71.2(3) . .
O16 Yb1 O1 68.6(3) . .
O12 Yb1 O1 71.0(2) . .
O18 Yb1 O1 69.0(3) . .
O5 Yb1 O1 140.4(3) . .
O6 Yb1 O1 131.5(2) . .
O10 Yb1 O1 127.3(3) . .
O25 Yb1 O1 111.6(3) . .
O2 Yb1 O1 59.8(3) . .
O16 Yb1 Zn1 107.2(2) . .
O12 Yb1 Zn1 157.72(18) . .
O18 Yb1 Zn1 84.9(2) . .
O5 Yb1 Zn1 115.95(19) . .
O6 Yb1 Zn1 115.41(17) . .
O10 Yb1 Zn1 49.7(2) . .
O25 Yb1 Zn1 52.5(2) . .
O2 Yb1 Zn1 30.2(2) . .
O1 Yb1 Zn1 89.96(17) . .
O16 Yb1 Zn3 131.5(2) . .
O12 Yb1 Zn3 55.79(19) . .
O18 Yb1 Zn3 49.38(19) . .
O5 Yb1 Zn3 89.85(18) . .
O6 Yb1 Zn3 29.25(17) . .
O10 Yb1 Zn3 79.3(2) . .
O25 Yb1 Zn3 144.7(2) . .
O2 Yb1 Zn3 121.9(2) . .
O1 Yb1 Zn3 102.44(18) . .
Zn1 Yb1 Zn3 120.68(4) . .
O16 Yb1 Zn2 49.3(2) . .
O12 Yb1 Zn2 72.54(19) . .
O18 Yb1 Zn2 147.1(2) . .
O5 Yb1 Zn2 27.74(18) . .
O6 Yb1 Zn2 84.93(18) . .
O10 Yb1 Zn2 118.7(2) . .
O25 Yb1 Zn2 74.8(2) . .
O2 Yb1 Zn2 137.3(2) . .
O1 Yb1 Zn2 112.73(18) . .
Zn1 Yb1 Zn2 127.25(4) . .
Zn3 Yb1 Zn2 100.83(4) . .
O14 Yb2 O6 89.8(3) . .
O14 Yb2 O22 76.3(3) . .
O6 Yb2 O22 139.5(3) . .
O14 Yb2 O19 74.9(3) . .
O6 Yb2 O19 76.7(3) . .
O22 Yb2 O19 132.8(3) . .
O14 Yb2 O7 137.0(3) . .
O6 Yb2 O7 87.1(3) . .
O22 Yb2 O7 78.6(3) . .
O19 Yb2 O7 144.7(3) . .
O14 Yb2 O4 130.8(3) . .
O6 Yb2 O4 135.1(2) . .
O22 Yb2 O4 77.5(3) . .
O19 Yb2 O4 94.3(3) . .
O7 Yb2 O4 75.3(3) . .
O14 Yb2 O23 142.7(3) . .
O6 Yb2 O23 67.1(3) . .
O22 Yb2 O23 139.9(3) . .
O19 Yb2 O23 71.7(3) . .
O7 Yb2 O23 73.2(3) . .
O4 Yb2 O23 68.3(3) . .
O14 Yb2 O5 73.2(3) . .
O6 Yb2 O5 65.8(3) . .
O22 Yb2 O5 73.8(3) . .
O19 Yb2 O5 130.0(3) . .
O7 Yb2 O5 66.5(3) . .
O4 Yb2 O5 135.7(3) . .
O23 Yb2 O5 117.9(3) . .
O14 Yb2 O3 73.2(3) . .
O6 Yb2 O3 143.5(3) . .
O22 Yb2 O3 68.4(3) . .
O19 Yb2 O3 67.9(3) . .
O7 Yb2 O3 127.3(3) . .
O4 Yb2 O3 58.6(2) . .
O23 Yb2 O3 107.9(3) . .
O5 Yb2 O3 134.0(3) . .
O14 Yb2 Zn4 161.6(2) . .
O6 Yb2 Zn4 107.55(17) . .
O22 Yb2 Zn4 93.50(19) . .
O19 Yb2 Zn4 102.6(2) . .
O7 Yb2 Zn4 52.6(2) . .
O4 Yb2 Zn4 30.87(18) . .
O23 Yb2 Zn4 46.6(2) . .
O5 Yb2 Zn4 119.10(18) . .
O3 Yb2 Zn4 88.90(17) . .
O14 Yb2 Zn2 50.8(2) . .
O6 Yb2 Zn2 87.23(17) . .
O22 Yb2 Zn2 54.43(19) . .
O19 Yb2 Zn2 123.3(2) . .
O7 Yb2 Zn2 86.3(2) . .
O4 Yb2 Zn2 131.13(18) . .
O23 Yb2 Zn2 147.4(2) . .
O5 Yb2 Zn2 29.49(18) . .
O3 Yb2 Zn2 104.72(18) . .
Zn4 Yb2 Zn2 134.03(4) . .
O14 Yb2 Yb1 79.0(2) . .
O6 Yb2 Yb1 32.47(17) . .
O22 Yb2 Yb1 107.0(2) . .
O19 Yb2 Yb1 103.2(2) . .
O7 Yb2 Yb1 75.7(2) . .
O4 Yb2 Yb1 149.10(18) . .
O23 Yb2 Yb1 93.1(2) . .
O5 Yb2 Yb1 33.33(17) . .
O3 Yb2 Yb1 152.09(17) . .
Zn4 Yb2 Yb1 119.01(3) . .
Zn2 Yb2 Yb1 56.75(3) . .
O26 Zn1 O2 106.6(4) . .
O26 Zn1 O9 113.3(5) . .
O2 Zn1 O9 118.9(5) . .
O26 Zn1 N1 113.5(6) . .
O2 Zn1 N1 94.1(5) . .
O9 Zn1 N1 109.2(6) . .
O26 Zn1 Yb1 91.7(3) . .
O2 Zn1 Yb1 40.6(3) . .
O9 Zn1 Yb1 93.2(3) . .
N1 Zn1 Yb1 134.1(4) . .
O5 Zn2 O15 109.0(4) . .
O5 Zn2 O21 115.0(4) . .
O15 Zn2 O21 111.3(4) . .
O5 Zn2 O13 110.6(4) . .
O15 Zn2 O13 109.4(5) . .
O21 Zn2 O13 101.3(4) . .
O5 Zn2 Yb2 39.8(2) . .
O15 Zn2 Yb2 148.6(3) . .
O21 Zn2 Yb2 87.5(3) . .
O13 Zn2 Yb2 90.1(3) . .
O5 Zn2 Yb1 36.6(2) . .
O15 Zn2 Yb1 85.9(3) . .
O21 Zn2 Yb1 151.6(3) . .
O13 Zn2 Yb1 93.5(3) . .
Yb2 Zn2 Yb1 68.14(3) . .
O6 Zn3 O20 116.4(3) . .
O6 Zn3 O11 113.0(4) . .
O20 Zn3 O11 104.2(4) . .
O6 Zn3 O17 105.2(3) . .
O20 Zn3 O17 106.3(4) . .
O11 Zn3 O17 111.8(4) . .
O6 Zn3 Yb1 39.0(2) . .
O20 Zn3 Yb1 154.6(3) . .
O11 Zn3 Yb1 86.7(3) . .
O17 Zn3 Yb1 90.2(3) . .
O8 Zn4 O24 108.0(4) . .
O8 Zn4 O4 121.1(4) . .
O24 Zn4 O4 110.9(4) . .
O8 Zn4 N2 108.7(4) . .
O24 Zn4 N2 112.6(4) . .
O4 Zn4 N2 95.0(4) . .
O8 Zn4 Yb2 92.2(3) . .
O24 Zn4 Yb2 97.5(2) . .
O4 Zn4 Yb2 40.9(2) . .
N2 Zn4 Yb2 134.4(3) . .
C8 N1 C9 118.2(15) . .
C8 N1 Zn1 125.6(13) . .
C9 N1 Zn1 115.7(10) . .
C18 N2 C19 120.1(11) . .
C18 N2 Zn4 122.8(9) . .
C19 N2 Zn4 117.0(8) . .
C2 O1 C1 114.4(10) . .
C2 O1 Yb1 119.7(7) . .
C1 O1 Yb1 125.8(7) . .
C7 O2 Zn1 123.0(8) . .
C7 O2 Yb1 125.4(8) . .
Zn1 O2 Yb1 109.2(4) . .
C12 O3 C11 117.9(10) . .
C12 O3 Yb2 118.0(7) . .
C11 O3 Yb2 123.6(8) . .
C17 O4 Zn4 124.3(7) . .
C17 O4 Yb2 126.7(7) . .
Zn4 O4 Yb2 108.2(3) . .
Zn2 O5 Yb1 115.6(3) . .
Zn2 O5 Yb2 110.7(3) . .
Yb1 O5 Yb2 112.8(3) . .
Zn2 O5 H5B 105.6 . .
Yb1 O5 H5B 105.6 . .
Yb2 O5 H5B 105.6 . .
Zn3 O6 Yb2 119.5(3) . .
Zn3 O6 Yb1 111.8(3) . .
Yb2 O6 Yb1 115.8(3) . .
Zn3 O6 H6A 102.1 . .
Yb2 O6 H6A 102.1 . .
Yb1 O6 H6A 102.1 . .
C24 O7 Yb2 152.2(9) . .
C24 O8 Zn4 115.8(8) . .
C28 O9 Zn1 111.9(11) . .
C28 O10 Yb1 158.7(10) . .
C42 O11 Zn3 119.2(8) . .
C42 O12 Yb1 144.3(9) . .
C34 O13 Zn2 113.5(9) . .
C34 O14 Yb2 157.3(9) . .
C30 O15 Zn2 114.0(10) . .
C30 O16 Yb1 141.1(10) . .
C40 O17 Zn3 109.5(8) . .
C40 O18 Yb1 143.6(8) . .
C32 O19 Yb2 145.5(9) . .
C32 O20 Zn3 116.2(9) . .
C38 O21 Zn2 119.3(9) . .
C38 O22 Yb2 145.0(8) . .
C36 O23 Yb2 158.2(8) . .
C36 O24 Zn4 106.3(8) . .
C26 O25 Yb1 153.6(10) . .
C26 O26 Zn1 116.3(10) . .
O1 C1 H1A 109.5 . .
O1 C1 H1B 109.5 . .
H1A C1 H1B 109.5 . .
O1 C1 H1C 109.5 . .
H1A C1 H1C 109.5 . .
H1B C1 H1C 109.5 . .
C3 C2 O1 125.5(12) . .
C3 C2 C7 122.6(12) . .
O1 C2 C7 111.9(11) . .
C2 C3 C4 118.1(13) . .
C2 C3 H3A 121.0 . .
C4 C3 H3A 121.0 . .
C5 C4 C3 122.8(13) . .
C5 C4 Br1 119.3(11) . .
C3 C4 Br1 117.8(11) . .
C4 C5 C6 119.9(13) . .
C4 C5 H5A 120.0 . .
C6 C5 H5A 120.0 . .
C5 C6 C7 121.2(14) . .
C5 C6 C8 116.6(13) . .
C7 C6 C8 121.9(13) . .
O2 C7 C6 127.5(12) . .
O2 C7 C2 117.3(11) . .
C6 C7 C2 115.2(12) . .
N1 C8 C6 126.6(16) . .
N1 C8 H8A 116.7 . .
C6 C8 H8A 116.7 . .
C10 C9 N1 115.2(13) . .
C10 C9 H9A 108.5 . .
N1 C9 H9A 108.5 . .
C10 C9 H9B 108.5 . .
N1 C9 H9B 108.5 . .
H9A C9 H9B 107.5 . .
C9 C10 C22 96(2) . 2_656
C9 C10 H10A 109.0 . .
C22 C10 H10A 90.8 2_656 .
C9 C10 H10B 109.7 . .
C22 C10 H10B 139.0 2_656 .
H10A C10 H10B 109.5 . .
O3 C11 H11A 109.5 . .
O3 C11 H11B 109.5 . .
H11A C11 H11B 109.5 . .
O3 C11 H11E 109.5 . .
H11A C11 H11E 109.5 . .
H11B C11 H11E 109.5 . .
O3 C12 C13 124.3(11) . .
O3 C12 C17 113.3(9) . .
C13 C12 C17 122.4(11) . .
C12 C13 C14 116.8(12) . .
C12 C13 H13A 121.6 . .
C14 C13 H13A 121.6 . .
C15 C14 C13 123.5(12) . .
C15 C14 Br2 119.1(10) . .
C13 C14 Br2 117.4(10) . .
C14 C15 C16 119.4(12) . .
C14 C15 H15A 120.3 . .
C16 C15 H15A 120.3 . .
C15 C16 C17 120.3(11) . .
C15 C16 C18 115.5(11) . .
C17 C16 C18 124.2(11) . .
O4 C17 C16 125.7(11) . .
O4 C17 C12 117.0(10) . .
C16 C17 C12 117.2(11) . .
N2 C18 C16 127.9(12) . .
N2 C18 H18A 116.1 . .
C16 C18 H18A 116.1 . .
C20 C19 N2 109.0(11) . .
C20 C19 H19A 109.9 . .
N2 C19 H19A 109.9 . .
C20 C19 H19B 109.9 . .
N2 C19 H19B 109.9 . .
H19A C19 H19B 108.3 . .
C19 C20 C21 116.1(14) . .
C19 C20 H20A 108.3 . .
C21 C20 H20A 108.3 . .
C19 C20 H20B 108.3 . .
C21 C20 H20B 108.3 . .
H20A C20 H20B 107.4 . .
C20 C21 C22 109.5(17) . .
C20 C21 H21A 109.8 . .
C22 C21 H21A 109.8 . .
C20 C21 H21B 109.8 . .
C22 C21 H21B 109.8 . .
H21A C21 H21B 108.2 . .
C21 C22 C10 91(2) . 2_656
C21 C22 H22B 113.5 . .
C10 C22 H22B 113.5 2_656 .
C21 C22 H22C 113.5 . .
C10 C22 H22C 113.5 2_656 .
H22B C22 H22C 110.8 . .
C24 C23 H23A 109.5 . .
C24 C23 H23B 109.5 . .
H23A C23 H23B 109.5 . .
C24 C23 H23C 109.5 . .
H23A C23 H23C 109.5 . .
H23B C23 H23C 109.5 . .
O7 C24 O8 124.1(12) . .
O7 C24 C23 120.2(12) . .
O8 C24 C23 115.7(12) . .
C26 C25 H25A 109.5 . .
C26 C25 H25B 109.5 . .
H25A C25 H25B 109.5 . .
C26 C25 H25C 109.5 . .
H25A C25 H25C 109.5 . .
H25B C25 H25C 109.5 . .
O25 C26 O26 123.1(15) . .
O25 C26 C25 120.8(16) . .
O26 C26 C25 116.1(15) . .
C28 C27 H27A 109.5 . .
C28 C27 H27B 109.5 . .
H27A C27 H27B 109.5 . .
C28 C27 H27C 109.5 . .
H27A C27 H27C 109.5 . .
H27B C27 H27C 109.5 . .
O10 C28 O9 124.2(16) . .
O10 C28 C27 120.3(15) . .
O9 C28 C27 115.5(15) . .
C30 C29 H29A 109.5 . .
C30 C29 H29B 109.5 . .
H29A C29 H29B 109.5 . .
C30 C29 H29C 109.5 . .
H29A C29 H29C 109.5 . .
H29B C29 H29C 109.5 . .
O15 C30 O16 125.2(15) . .
O15 C30 C29 119.6(15) . .
O16 C30 C29 115.1(14) . .
C32 C31 H31A 109.5 . .
C32 C31 H31B 109.5 . .
H31A C31 H31B 109.5 . .
C32 C31 H31C 109.5 . .
H31A C31 H31C 109.5 . .
H31B C31 H31C 109.5 . .
O19 C32 O20 123.4(13) . .
O19 C32 C31 119.2(14) . .
O20 C32 C31 117.4(13) . .
C34 C33 H33A 109.5 . .
C34 C33 H33B 109.5 . .
H33A C33 H33B 109.5 . .
C34 C33 H33C 109.5 . .
H33A C33 H33C 109.5 . .
H33B C33 H33C 109.5 . .
O13 C34 O14 124.1(13) . .
O13 C34 C33 116.5(14) . .
O14 C34 C33 119.2(15) . .
C36 C35 H35A 109.5 . .
C36 C35 H35B 109.5 . .
H35A C35 H35B 109.5 . .
C36 C35 H35C 109.5 . .
H35A C35 H35C 109.5 . .
H35B C35 H35C 109.5 . .
O23 C36 O24 123.4(13) . .
O23 C36 C35 120.0(12) . .
O24 C36 C35 116.5(12) . .
C38 C37 H37A 109.5 . .
C38 C37 H37B 109.5 . .
H37A C37 H37B 109.5 . .
C38 C37 H37C 109.5 . .
H37A C37 H37C 109.5 . .
H37B C37 H37C 109.5 . .
O22 C38 O21 122.7(12) . .
O22 C38 C37 121.2(12) . .
O21 C38 C37 115.8(12) . .
C40 C39 H39A 109.5 . .
C40 C39 H39B 109.5 . .
H39A C39 H39B 109.5 . .
C40 C39 H39C 109.5 . .
H39A C39 H39C 109.5 . .
H39B C39 H39C 109.5 . .
O18 C40 O17 124.2(12) . .
O18 C40 C39 118.1(12) . .
O17 C40 C39 117.7(12) . .
C42 C41 H41A 109.5 . .
C42 C41 H41B 109.5 . .
H41A C41 H41B 109.5 . .
C42 C41 H41C 109.5 . .
H41A C41 H41C 109.5 . .
H41B C41 H41C 109.5 . .
O12 C42 O11 125.9(12) . .
O12 C42 C41 120.3(12) . .
O11 C42 C41 113.8(11) . .
C44 O27 C45 112.6(13) . .
C48 O28 C48 152(9) . 2_656
C48 O28 H28A 127.4 . .
C48 O28 H28A 53.9 2_656 .
C44 C43 H43A 109.5 . .
C44 C43 H43B 109.5 . .
H43A C43 H43B 109.5 . .
C44 C43 H43C 109.5 . .
H43A C43 H43C 109.5 . .
H43B C43 H43C 109.5 . .
O27 C44 C43 109.2(17) . .
O27 C44 H44A 109.8 . .
C43 C44 H44A 109.8 . .
O27 C44 H44B 109.8 . .
C43 C44 H44B 109.8 . .
H44A C44 H44B 108.3 . .
O27 C45 C46 109.4(15) . .
O27 C45 H45A 109.8 . .
C46 C45 H45A 109.8 . .
O27 C45 H45B 109.8 . .
C46 C45 H45B 109.8 . .
H45A C45 H45B 108.2 . .
C45 C46 H46A 109.5 . .
C45 C46 H46B 109.5 . .
H46A C46 H46B 109.5 . .
C45 C46 H46C 109.5 . .
H46A C46 H46C 109.5 . .
H46B C46 H46C 109.5 . .
O28 C48 H48A 109.5 . .
O28 C48 H48B 109.5 . .
H48A C48 H48B 109.5 . .
O28 C48 H48C 109.5 . .
H48A C48 H48C 109.5 . .
H48B C48 H48C 109.5 . .
C47 O29 H29F 109.5 . .
O29 C47 H47A 109.5 . .
O29 C47 H47B 109.5 . .
H47A C47 H47B 109.5 . .
O29 C47 H47C 109.5 . .
H47A C47 H47C 109.5 . .
H47B C47 H47C 109.5 . .
C50 O30 H30A 109.5 . .
C50 C49 H49A 109.5 . .
C50 C49 H49B 109.5 . .
H49A C49 H49B 109.5 . .
C50 C49 H49C 109.5 . .
H49A C49 H49C 109.5 . .
H49B C49 H49C 109.5 . .
O30 C50 C49 114(6) . .
O30 C50 H50A 108.7 . .
C49 C50 H50A 108.7 . .
O30 C50 H50B 108.7 . .
C49 C50 H50B 108.7 . .
H50A C50 H50B 107.6 . .

loop_
_geom_bond_atom_site_label_1
_geom_bond_atom_site_label_2
_geom_bond_distance
_geom_bond_site_symmetry_2
Yb1 O16 2.420(8) .
Yb1 O12 2.431(8) .
Yb1 O18 2.450(8) .
Yb1 O5 2.486(7) .
Yb1 O6 2.487(7) .
Yb1 O10 2.492(9) .
Yb1 O25 2.498(9) .
Yb1 O2 2.526(9) .
Yb1 O1 2.661(8) .
Yb1 Zn1 3.6689(19) .
Yb1 Zn3 3.6721(17) .
Yb1 Zn2 3.7585(17) .
Yb2 O14 2.420(8) .
Yb2 O6 2.437(7) .
Yb2 O22 2.440(8) .
Yb2 O19 2.458(9) .
Yb2 O7 2.480(9) .
Yb2 O4 2.515(8) .
Yb2 O23 2.516(8) .
Yb2 O5 2.522(8) .
Yb2 O3 2.734(8) .
Yb2 Zn4 3.6476(17) .
Yb2 Zn2 3.6867(17) .
Zn1 O26 1.939(12) .
Zn1 O2 1.956(9) .
Zn1 O9 1.970(12) .
Zn1 N1 1.973(15) .
Zn2 O5 1.941(8) .
Zn2 O15 1.954(10) .
Zn2 O21 1.965(9) .
Zn2 O13 2.024(10) .
Zn3 O6 1.932(8) .
Zn3 O20 1.941(9) .
Zn3 O11 1.945(9) .
Zn3 O17 1.999(9) .
Zn4 O8 1.936(9) .
Zn4 O24 1.968(9) .
Zn4 O4 1.970(8) .
Zn4 N2 2.014(10) .
N1 C8 1.21(2) .
N1 C9 1.62(2) .
N2 C18 1.237(16) .
N2 C19 1.501(15) .
Br1 C4 1.916(13) .
Br2 C14 1.924(13) .
O1 C2 1.393(14) .
O1 C1 1.425(14) .
O2 C7 1.302(15) .
O3 C12 1.368(14) .
O3 C11 1.414(15) .
O4 C17 1.306(14) .
O5 H5B 0.9800 .
O6 H6A 0.9800 .
O7 C24 1.246(15) .
O8 C24 1.279(16) .
O9 C28 1.260(18) .
O10 C28 1.208(18) .
O11 C42 1.306(15) .
O12 C42 1.231(15) .
O13 C34 1.227(17) .
O14 C34 1.254(16) .
O15 C30 1.231(18) .
O16 C30 1.246(18) .
O17 C40 1.285(15) .
O18 C40 1.237(15) .
O19 C32 1.229(16) .
O20 C32 1.294(16) .
O21 C38 1.271(15) .
O22 C38 1.254(15) .
O23 C36 1.252(15) .
O24 C36 1.269(15) .
O25 C26 1.215(18) .
O26 C26 1.309(19) .
C1 H1A 0.9600 .
C1 H1B 0.9600 .
C1 H1C 0.9600 .
C2 C3 1.365(17) .
C2 C7 1.466(18) .
C3 C4 1.385(19) .
C3 H3A 0.9300 .
C4 C5 1.36(2) .
C5 C6 1.397(19) .
C5 H5A 0.9300 .
C6 C7 1.415(18) .
C6 C8 1.47(2) .
C8 H8A 0.9300 .
C9 C10 1.564(10) .
C9 H9A 0.9700 .
C9 H9B 0.9700 .
C10 C22 1.76(4) 2_656
C10 H10A 0.9600 .
C10 H10B 0.9599 .
C11 H11A 0.9600 .
C11 H11B 0.9600 .
C11 H11E 0.9600 .
C12 C13 1.384(17) .
C12 C17 1.437(16) .
C13 C14 1.390(18) .
C13 H13A 0.9300 .
C14 C15 1.372(18) .
C15 C16 1.393(17) .
C15 H15A 0.9300 .
C16 C17 1.407(16) .
C16 C18 1.471(16) .
C18 H18A 0.9300 .
C19 C20 1.49(2) .
C19 H19A 0.9700 .
C19 H19B 0.9700 .
C20 C21 1.55(2) .
C20 H20A 0.9700 .
C20 H20B 0.9700 .
C21 C22 1.60(3) .
C21 H21A 0.9700 .
C21 H21B 0.9700 .
C22 C10 1.76(4) 2_656
C22 H22B 0.9700 .
C22 H22C 0.9700 .
C23 C24 1.505(19) .
C23 H23A 0.9600 .
C23 H23B 0.9600 .
C23 H23C 0.9600 .
C25 C26 1.54(2) .
C25 H25A 0.9600 .
C25 H25B 0.9600 .
C25 H25C 0.9600 .
C27 C28 1.53(2) .
C27 H27A 0.9600 .
C27 H27B 0.9600 .
C27 H27C 0.9600 .
C29 C30 1.51(2) .
C29 H29A 0.9600 .
C29 H29B 0.9600 .
C29 H29C 0.9600 .
C31 C32 1.471(19) .
C31 H31A 0.9600 .
C31 H31B 0.9600 .
C31 H31C 0.9600 .
C33 C34 1.44(2) .
C33 H33A 0.9600 .
C33 H33B 0.9600 .
C33 H33C 0.9600 .
C35 C36 1.54(2) .
C35 H35A 0.9600 .
C35 H35B 0.9600 .
C35 H35C 0.9600 .
C37 C38 1.513(18) .
C37 H37A 0.9600 .
C37 H37B 0.9600 .
C37 H37C 0.9600 .
C39 C40 1.506(19) .
C39 H39A 0.9600 .
C39 H39B 0.9600 .
C39 H39C 0.9600 .
C41 C42 1.535(16) .
C41 H41A 0.9600 .
C41 H41B 0.9600 .
C41 H41C 0.9600 .
O27 C44 1.43(2) .
O27 C45 1.48(2) .
O28 C48 1.23(7) .
O28 C48 1.23(7) 2_656
O28 H28A 0.8535 .
C43 C44 1.533(10) .
C43 H43A 0.9600 .
C43 H43B 0.9600 .
C43 H43C 0.9600 .
C44 H44A 0.9700 .
C44 H44B 0.9700 .
C45 C46 1.51(2) .
C45 H45A 0.9700 .
C45 H45B 0.9700 .
C46 H46A 0.9600 .
C46 H46B 0.9600 .
C46 H46C 0.9600 .
C48 H48A 0.9600 .
C48 H48B 0.9600 .
C48 H48C 0.9600 .
O29 C47 1.450(10) .
O29 H29F 0.8200 .
C47 H47A 0.9600 .
C47 H47B 0.9600 .
C47 H47C 0.9600 .
O30 C50 1.451(10) .
O30 H30A 0.8200 .
C49 C50 1.552(10) .
C49 H49A 0.9600 .
C49 H49B 0.9600 .
C49 H49C 0.9600 .
C50 H50A 0.9700 .
C50 H50B 0.9700 .
